data_4061613
loop_
_publ_author_name
'Gagliardo, Marcella'
'Chase, Preston A.'
'Lutz, Martin'
'Spek, Anthony L.'
'Havenith, Remco W. A.'
'Hartl, Frantisek'
'van Klink, Gerard P. M.'
'van Koten, Gerard'

_publ_section_title
;
A Ruthenium(II) Complex Stabilized by a Highly
Fluorinated PCP Pincer Ligand
;
_journal_name_full Organometallics
_journal_paper_doi 10.1021/om050422n
_journal_year 2005
_chemical_formula_moiety 'C50 H22 Cl F20 P3 Ru'
_chemical_formula_sum 'C50 H22 Cl F20 P3 Ru'
_chemical_formula_weight 1232.11
_space_group_IT_number 2
_space_group_name_Hall '-P 1'
_space_group_name_H-M_alt 'P -1'
_symmetry_cell_setting triclinic
_symmetry_space_group_name_Hall '-P 1'
_symmetry_space_group_name_H-M 'P -1'
_cell_angle_alpha 101.9208(3)
_cell_angle_beta 106.6401(3)
_cell_angle_gamma 112.0818(3)
_cell_formula_units_Z 2
_cell_length_a 12.1513(1)
_cell_length_b 14.5284(1)
_cell_length_c 15.7986(1)
_cell_measurement_temperature 150(2)
_cell_volume 2315.99(3)
_diffrn_ambient_temperature 150(2)
_exptl_crystal_density_diffrn 1.767
_cod_database_code 4061613

loop_
_symmetry_equiv_pos_as_xyz
'x, y, z'
'-x, -y, -z'

loop_
_atom_site_label
_atom_site_type_symbol
_atom_site_fract_x
_atom_site_fract_y
_atom_site_fract_z
_atom_site_U_iso_or_equiv
_atom_site_adp_type
_atom_site_occupancy
_atom_site_symmetry_multiplicity
_atom_site_calc_flag
_atom_site_refinement_flags
_atom_site_disorder_assembly
_atom_site_disorder_group
Ru1 Ru 0.843219(13) 0.710641(10) 0.269463(9) 0.01505(4) Uani 1 1 d . . .
Cl1 Cl 0.68401(4) 0.75611(3) 0.30149(3) 0.02234(9) Uani 1 1 d . . .
P1 P 0.82773(4) 0.61581(4) 0.36851(3) 0.01746(9) Uani 1 1 d . . .
P2 P 0.88816(4) 0.85737(3) 0.22069(3) 0.01744(9) Uani 1 1 d . . .
P3 P 0.95901(4) 0.64537(3) 0.20448(3) 0.01596(9) Uani 1 1 d . . .
F1 F 0.85275(11) 0.48905(9) 0.49878(7) 0.0310(3) Uani 1 1 d . . .
F2 F 0.71803(11) 0.28301(9) 0.46316(8) 0.0323(3) Uani 1 1 d . . .
F3 F 0.55916(12) 0.14716(9) 0.28370(9) 0.0382(3) Uani 1 1 d . . .
F4 F 0.51932(12) 0.22542(10) 0.14086(8) 0.0397(3) Uani 1 1 d . . .
F5 F 0.63694(11) 0.43447(9) 0.17797(7) 0.0302(3) Uani 1 1 d . . .
F6 F 0.92109(12) 0.75061(10) 0.58838(8) 0.0383(3) Uani 1 1 d . . .
F7 F 0.77713(17) 0.76772(12) 0.67971(10) 0.0572(4) Uani 1 1 d . . .
F8 F 0.51402(18) 0.66715(16) 0.58956(14) 0.0766(5) Uani 1 1 d . . .
F9 F 0.39867(13) 0.54737(14) 0.40220(13) 0.0634(5) Uani 1 1 d . . .
F10 F 0.54348(11) 0.52445(10) 0.30827(9) 0.0351(3) Uani 1 1 d . . .
F11 F 1.18426(11) 1.01106(11) 0.27902(9) 0.0411(3) Uani 1 1 d . . .
F12 F 1.30850(14) 1.05065(15) 0.16737(13) 0.0681(5) Uani 1 1 d . . .
F13 F 1.18147(16) 0.95956(15) -0.02307(12) 0.0674(5) Uani 1 1 d . . .
F14 F 0.92228(15) 0.82937(12) -0.10141(9) 0.0488(4) Uani 1 1 d . . .
F15 F 0.79343(11) 0.78504(9) 0.00851(8) 0.0315(3) Uani 1 1 d . . .
F16 F 0.88237(11) 1.07006(8) 0.22737(8) 0.0295(2) Uani 1 1 d . . .
F17 F 0.67984(12) 1.10390(9) 0.15963(9) 0.0376(3) Uani 1 1 d . . .
F18 F 0.43786(12) 0.93677(11) 0.05653(10) 0.0421(3) Uani 1 1 d . . .
F19 F 0.40554(11) 0.73497(10) 0.02037(9) 0.0367(3) Uani 1 1 d . . .
F20 F 0.60740(10) 0.69922(8) 0.08514(8) 0.0277(2) Uani 1 1 d . . .
C1 C 0.99655(16) 0.81841(14) 0.39123(12) 0.0186(3) Uani 1 1 d . . .
C2 C 1.05465(17) 0.78774(14) 0.46329(12) 0.0203(4) Uani 1 1 d . . .
C3 C 1.16125(18) 0.86381(15) 0.54545(13) 0.0253(4) Uani 1 1 d . . .
H3 H 1.1984 0.8422 0.5942 0.030 Uiso 1 1 calc R . .
C4 C 1.21317(18) 0.97016(16) 0.55640(13) 0.0283(4) Uani 1 1 d . . .
H4 H 1.2885 1.0210 0.6109 0.034 Uiso 1 1 calc R . .
C5 C 1.15480(18) 1.00227(15) 0.48745(13) 0.0260(4) Uani 1 1 d . . .
H5 H 1.1895 1.0755 0.4955 0.031 Uiso 1 1 calc R . .
C6 C 1.04566(17) 0.92802(14) 0.40654(12) 0.0214(4) Uani 1 1 d . . .
C7 C 0.99645(17) 0.67135(14) 0.45073(12) 0.0210(4) Uani 1 1 d . . .
H7A H 1.0016 0.6618 0.5117 0.025 Uiso 1 1 calc R . .
H7B H 1.0418 0.6371 0.4242 0.025 Uiso 1 1 calc R . .
C8 C 0.75660(17) 0.47047(14) 0.33889(12) 0.0197(3) Uani 1 1 d . . .
C9 C 0.77348(18) 0.42595(15) 0.40830(12) 0.0220(4) Uani 1 1 d . . .
C10 C 0.70682(18) 0.31960(15) 0.39134(13) 0.0242(4) Uani 1 1 d . . .
C11 C 0.62282(18) 0.25095(15) 0.30054(14) 0.0263(4) Uani 1 1 d . . .
C12 C 0.60280(18) 0.29104(16) 0.22891(13) 0.0267(4) Uani 1 1 d . . .
C13 C 0.66722(18) 0.39915(15) 0.24905(13) 0.0233(4) Uani 1 1 d . . .
C14 C 0.73932(18) 0.63686(15) 0.44253(13) 0.0215(4) Uani 1 1 d . . .
C15 C 0.7937(2) 0.69882(15) 0.53774(14) 0.0267(4) Uani 1 1 d . . .
C16 C 0.7196(3) 0.70972(18) 0.58734(16) 0.0385(5) Uani 1 1 d . . .
C17 C 0.5873(3) 0.6592(2) 0.5419(2) 0.0475(6) Uani 1 1 d . . .
C18 C 0.5285(2) 0.5976(2) 0.44744(19) 0.0416(6) Uani 1 1 d . . .
C19 C 0.60476(19) 0.58729(16) 0.39979(15) 0.0290(4) Uani 1 1 d . . .
C20 C 0.97614(18) 0.96437(14) 0.33636(12) 0.0223(4) Uani 1 1 d . . .
H20A H 1.0394 1.0287 0.3323 0.027 Uiso 1 1 calc R . .
H20B H 0.9147 0.9823 0.3568 0.027 Uiso 1 1 calc R . .
C21 C 0.98241(18) 0.89449(14) 0.14872(13) 0.0223(4) Uani 1 1 d . . .
C22 C 1.11455(19) 0.96208(16) 0.18530(15) 0.0301(4) Uani 1 1 d . . .
C23 C 1.1814(2) 0.9842(2) 0.12867(18) 0.0425(6) Uani 1 1 d . . .
C24 C 1.1168(2) 0.9382(2) 0.03231(18) 0.0426(6) Uani 1 1 d . . .
C25 C 0.9860(2) 0.87237(18) -0.00733(15) 0.0348(5) Uani 1 1 d . . .
C26 C 0.92103(19) 0.85094(15) 0.05065(14) 0.0257(4) Uani 1 1 d . . .
C27 C 0.75277(17) 0.88310(14) 0.16367(12) 0.0190(3) Uani 1 1 d . . .
C28 C 0.76502(18) 0.98428(14) 0.17858(13) 0.0221(4) Uani 1 1 d . . .
C29 C 0.66157(19) 1.00386(15) 0.14391(14) 0.0254(4) Uani 1 1 d . . .
C30 C 0.53973(19) 0.91976(17) 0.09105(14) 0.0277(4) Uani 1 1 d . . .
C31 C 0.52361(18) 0.81752(15) 0.07265(13) 0.0254(4) Uani 1 1 d . . .
C32 C 0.62857(17) 0.80009(14) 0.10781(13) 0.0213(4) Uani 1 1 d . . .
C33 C 0.87249(17) 0.60931(13) 0.07705(12) 0.0194(3) Uani 1 1 d . . .
C34 C 0.73700(18) 0.56135(14) 0.04263(13) 0.0241(4) Uani 1 1 d . . .
H34 H 0.6959 0.5512 0.0852 0.029 Uiso 1 1 calc R . .
C35 C 0.6619(2) 0.52846(16) -0.05307(14) 0.0325(5) Uani 1 1 d . . .
H35 H 0.5700 0.4949 -0.0759 0.039 Uiso 1 1 calc R . .
C36 C 0.7216(2) 0.54478(18) -0.11485(14) 0.0370(5) Uani 1 1 d . . .
H36 H 0.6706 0.5220 -0.1804 0.044 Uiso 1 1 calc R . .
C37 C 0.8551(2) 0.59411(18) -0.08170(14) 0.0345(5) Uani 1 1 d . . .
H37 H 0.8954 0.6061 -0.1245 0.041 Uiso 1 1 calc R . .
C38 C 0.9311(2) 0.62638(15) 0.01379(13) 0.0260(4) Uani 1 1 d . . .
H38 H 1.0229 0.6601 0.0359 0.031 Uiso 1 1 calc R . .
C39 C 0.95700(17) 0.51847(13) 0.20997(12) 0.0184(3) Uani 1 1 d . . .
C40 C 1.05511(18) 0.51885(15) 0.28324(12) 0.0221(4) Uani 1 1 d . . .
H40 H 1.1240 0.5845 0.3291 0.027 Uiso 1 1 calc R . .
C41 C 1.0526(2) 0.42413(16) 0.28954(13) 0.0265(4) Uani 1 1 d . . .
H41 H 1.1196 0.4255 0.3397 0.032 Uiso 1 1 calc R . .
C42 C 0.9531(2) 0.32785(16) 0.22335(14) 0.0294(4) Uani 1 1 d . . .
H42 H 0.9503 0.2632 0.2289 0.035 Uiso 1 1 calc R . .
C43 C 0.85774(19) 0.32639(15) 0.14906(15) 0.0293(4) Uani 1 1 d . . .
H43 H 0.7904 0.2605 0.1025 0.035 Uiso 1 1 calc R . .
C44 C 0.85997(17) 0.42111(14) 0.14220(13) 0.0230(4) Uani 1 1 d . . .
H44 H 0.7944 0.4192 0.0906 0.028 Uiso 1 1 calc R . .
C45 C 1.13204(17) 0.71997(14) 0.23011(13) 0.0210(4) Uani 1 1 d . . .
C46 C 1.20880(19) 0.82035(16) 0.29838(15) 0.0328(5) Uani 1 1 d . . .
H46 H 1.1714 0.8534 0.3312 0.039 Uiso 1 1 calc R . .
C47 C 1.3411(2) 0.8732(2) 0.3192(2) 0.0521(7) Uani 1 1 d . . .
H47 H 1.3929 0.9429 0.3651 0.062 Uiso 1 1 calc R . .
C48 C 1.3972(2) 0.8250(2) 0.2738(2) 0.0525(7) Uani 1 1 d . . .
H48 H 1.4875 0.8613 0.2886 0.063 Uiso 1 1 calc R . .
C49 C 1.3220(2) 0.72406(18) 0.20668(17) 0.0383(5) Uani 1 1 d . . .
H49 H 1.3605 0.6906 0.1754 0.046 Uiso 1 1 calc R . .
C50 C 1.19100(19) 0.67190(16) 0.18511(14) 0.0274(4) Uani 1 1 d . . .
H50 H 1.1398 0.6023 0.1391 0.033 Uiso 1 1 calc R . .

loop_
_atom_site_aniso_label
_atom_site_aniso_U_11
_atom_site_aniso_U_22
_atom_site_aniso_U_33
_atom_site_aniso_U_23
_atom_site_aniso_U_13
_atom_site_aniso_U_12
Ru1 0.01415(7) 0.01470(7) 0.01412(7) 0.00308(5) 0.00516(5) 0.00598(5)
Cl1 0.0237(2) 0.0261(2) 0.0264(2) 0.01216(18) 0.01464(18) 0.01571(18)
P1 0.0173(2) 0.0197(2) 0.0156(2) 0.00568(17) 0.00673(17) 0.00891(18)
P2 0.0171(2) 0.0152(2) 0.0182(2) 0.00423(17) 0.00727(17) 0.00648(17)
P3 0.0156(2) 0.0145(2) 0.0158(2) 0.00308(16) 0.00641(17) 0.00620(17)
F1 0.0387(7) 0.0289(6) 0.0193(5) 0.0087(5) 0.0049(5) 0.0146(5)
F2 0.0340(6) 0.0338(6) 0.0362(6) 0.0225(5) 0.0133(5) 0.0182(5)
F3 0.0356(7) 0.0229(6) 0.0460(7) 0.0129(5) 0.0135(6) 0.0055(5)
F4 0.0367(7) 0.0294(6) 0.0257(6) 0.0027(5) 0.0034(5) -0.0009(5)
F5 0.0301(6) 0.0308(6) 0.0196(5) 0.0107(5) 0.0052(5) 0.0066(5)
F6 0.0399(7) 0.0408(7) 0.0267(6) 0.0040(5) 0.0135(5) 0.0156(6)
F7 0.0885(12) 0.0615(10) 0.0383(8) 0.0121(7) 0.0425(8) 0.0413(9)
F8 0.0845(13) 0.1021(14) 0.0963(14) 0.0431(12) 0.0782(12) 0.0602(12)
F9 0.0307(7) 0.0801(12) 0.0958(13) 0.0384(10) 0.0373(8) 0.0292(8)
F10 0.0212(6) 0.0388(7) 0.0376(7) 0.0121(6) 0.0062(5) 0.0111(5)
F11 0.0239(6) 0.0439(8) 0.0415(7) 0.0119(6) 0.0091(5) 0.0065(6)
F12 0.0285(7) 0.0896(13) 0.0818(12) 0.0442(10) 0.0295(8) 0.0106(8)
F13 0.0661(10) 0.1094(14) 0.0748(11) 0.0645(11) 0.0586(10) 0.0487(10)
F14 0.0699(10) 0.0660(10) 0.0320(7) 0.0249(7) 0.0313(7) 0.0406(8)
F15 0.0313(6) 0.0316(6) 0.0243(6) 0.0039(5) 0.0103(5) 0.0110(5)
F16 0.0264(6) 0.0162(5) 0.0367(6) 0.0082(5) 0.0073(5) 0.0053(5)
F17 0.0458(7) 0.0275(6) 0.0517(8) 0.0193(6) 0.0217(6) 0.0246(6)
F18 0.0317(7) 0.0517(8) 0.0560(8) 0.0282(7) 0.0159(6) 0.0287(6)
F19 0.0194(6) 0.0354(7) 0.0391(7) 0.0110(6) 0.0019(5) 0.0052(5)
F20 0.0269(6) 0.0170(5) 0.0288(6) 0.0039(4) 0.0054(5) 0.0065(5)
C1 0.0157(8) 0.0195(8) 0.0162(8) 0.0011(7) 0.0061(7) 0.0067(7)
C2 0.0177(8) 0.0231(9) 0.0177(8) 0.0022(7) 0.0067(7) 0.0103(7)
C3 0.0224(9) 0.0303(10) 0.0181(9) 0.0014(8) 0.0027(7) 0.0148(8)
C4 0.0202(9) 0.0274(10) 0.0214(9) -0.0054(8) 0.0007(8) 0.0085(8)
C5 0.0230(9) 0.0182(9) 0.0264(10) -0.0014(7) 0.0074(8) 0.0061(7)
C6 0.0202(9) 0.0214(9) 0.0197(9) 0.0019(7) 0.0085(7) 0.0093(7)
C7 0.0195(9) 0.0250(9) 0.0173(8) 0.0051(7) 0.0058(7) 0.0116(7)
C8 0.0195(8) 0.0209(9) 0.0203(9) 0.0070(7) 0.0097(7) 0.0098(7)
C9 0.0228(9) 0.0251(9) 0.0193(9) 0.0067(7) 0.0086(7) 0.0128(8)
C10 0.0244(9) 0.0298(10) 0.0277(10) 0.0154(8) 0.0129(8) 0.0172(8)
C11 0.0237(9) 0.0210(9) 0.0356(11) 0.0110(8) 0.0148(8) 0.0089(8)
C12 0.0219(9) 0.0265(10) 0.0218(9) 0.0039(8) 0.0070(8) 0.0053(8)
C13 0.0233(9) 0.0269(10) 0.0203(9) 0.0108(8) 0.0106(7) 0.0097(8)
C14 0.0256(9) 0.0239(9) 0.0237(9) 0.0127(8) 0.0142(8) 0.0146(8)
C15 0.0338(11) 0.0274(10) 0.0280(10) 0.0130(8) 0.0169(9) 0.0182(9)
C16 0.0603(15) 0.0387(12) 0.0371(12) 0.0178(10) 0.0330(12) 0.0310(12)
C17 0.0591(16) 0.0585(16) 0.0647(17) 0.0340(14) 0.0507(15) 0.0411(14)
C18 0.0322(12) 0.0500(14) 0.0646(16) 0.0312(13) 0.0312(12) 0.0261(11)
C19 0.0274(10) 0.0331(11) 0.0338(11) 0.0161(9) 0.0149(9) 0.0170(9)
C20 0.0236(9) 0.0165(8) 0.0216(9) 0.0021(7) 0.0076(7) 0.0078(7)
C21 0.0240(9) 0.0203(9) 0.0285(10) 0.0113(8) 0.0150(8) 0.0115(8)
C22 0.0250(10) 0.0309(11) 0.0356(11) 0.0148(9) 0.0132(9) 0.0117(9)
C23 0.0283(11) 0.0529(15) 0.0571(15) 0.0314(13) 0.0255(11) 0.0169(11)
C24 0.0463(14) 0.0595(15) 0.0552(15) 0.0412(13) 0.0394(12) 0.0322(12)
C25 0.0496(13) 0.0418(12) 0.0327(11) 0.0217(10) 0.0247(10) 0.0299(11)
C26 0.0293(10) 0.0246(10) 0.0304(10) 0.0126(8) 0.0155(8) 0.0155(8)
C27 0.0209(9) 0.0194(8) 0.0197(8) 0.0080(7) 0.0103(7) 0.0101(7)
C28 0.0221(9) 0.0195(9) 0.0237(9) 0.0079(7) 0.0112(7) 0.0071(7)
C29 0.0343(10) 0.0221(9) 0.0305(10) 0.0140(8) 0.0178(9) 0.0175(8)
C30 0.0247(10) 0.0372(11) 0.0315(10) 0.0180(9) 0.0135(8) 0.0196(9)
C31 0.0190(9) 0.0283(10) 0.0240(9) 0.0092(8) 0.0072(8) 0.0073(8)
C32 0.0233(9) 0.0189(9) 0.0213(9) 0.0079(7) 0.0093(7) 0.0088(7)
C33 0.0241(9) 0.0154(8) 0.0175(8) 0.0037(7) 0.0072(7) 0.0101(7)
C34 0.0249(9) 0.0220(9) 0.0244(9) 0.0090(8) 0.0090(8) 0.0102(8)
C35 0.0296(11) 0.0255(10) 0.0289(11) 0.0058(8) -0.0004(9) 0.0106(9)
C36 0.0499(14) 0.0369(12) 0.0180(10) 0.0048(9) 0.0035(9) 0.0242(11)
C37 0.0533(14) 0.0401(12) 0.0223(10) 0.0126(9) 0.0200(10) 0.0292(11)
C38 0.0325(10) 0.0275(10) 0.0243(10) 0.0090(8) 0.0146(8) 0.0177(9)
C39 0.0204(8) 0.0176(8) 0.0196(8) 0.0062(7) 0.0107(7) 0.0093(7)
C40 0.0250(9) 0.0239(9) 0.0175(8) 0.0036(7) 0.0092(7) 0.0128(8)
C41 0.0350(11) 0.0329(10) 0.0217(9) 0.0137(8) 0.0131(8) 0.0222(9)
C42 0.0392(11) 0.0237(10) 0.0339(11) 0.0157(9) 0.0179(9) 0.0177(9)
C43 0.0277(10) 0.0188(9) 0.0345(11) 0.0074(8) 0.0090(9) 0.0077(8)
C44 0.0206(9) 0.0207(9) 0.0247(9) 0.0071(7) 0.0064(7) 0.0091(7)
C45 0.0171(8) 0.0214(9) 0.0235(9) 0.0070(7) 0.0085(7) 0.0083(7)
C46 0.0224(10) 0.0279(10) 0.0375(12) -0.0008(9) 0.0131(9) 0.0071(8)
C47 0.0254(11) 0.0357(13) 0.0629(17) -0.0120(12) 0.0156(11) -0.0005(10)
C48 0.0196(11) 0.0488(15) 0.0692(18) -0.0001(13) 0.0197(11) 0.0057(10)
C49 0.0281(11) 0.0397(12) 0.0502(14) 0.0094(11) 0.0225(10) 0.0171(10)
C50 0.0242(10) 0.0247(10) 0.0329(11) 0.0059(8) 0.0139(8) 0.0113(8)

loop_
_geom_bond_atom_site_label_1
_geom_bond_atom_site_label_2
_geom_bond_distance
_geom_bond_site_symmetry_2
_geom_bond_publ_flag
Ru1 C1 2.0330(17) . ?
Ru1 P1 2.2905(5) . ?
Ru1 P3 2.3154(4) . ?
Ru1 P2 2.3410(5) . ?
Ru1 Cl1 2.4121(4) . ?
P1 C7 1.8275(18) . ?
P1 C8 1.8474(18) . ?
P1 C14 1.8531(18) . ?
P2 C20 1.8322(18) . ?
P2 C27 1.8468(18) . ?
P2 C21 1.8520(18) . ?
P3 C33 1.8359(18) . ?
P3 C45 1.8377(18) . ?
P3 C39 1.8549(17) . ?
F1 C9 1.348(2) . ?
F2 C10 1.343(2) . ?
F3 C11 1.335(2) . ?
F4 C12 1.338(2) . ?
F5 C13 1.343(2) . ?
F6 C15 1.330(2) . ?
F7 C16 1.339(3) . ?
F8 C17 1.340(3) . ?
F9 C18 1.344(3) . ?
F10 C19 1.344(2) . ?
F11 C22 1.345(2) . ?
F12 C23 1.336(3) . ?
F13 C24 1.342(2) . ?
F14 C25 1.339(3) . ?
F15 C26 1.339(2) . ?
F16 C28 1.348(2) . ?
F17 C29 1.342(2) . ?
F18 C30 1.338(2) . ?
F19 C31 1.341(2) . ?
F20 C32 1.338(2) . ?
C1 C2 1.407(2) . ?
C1 C6 1.412(2) . ?
C2 C3 1.397(2) . ?
C2 C7 1.510(3) . ?
C3 C4 1.382(3) . ?
C3 H3 0.9500 . ?
C4 C5 1.387(3) . ?
C4 H4 0.9500 . ?
C5 C6 1.393(2) . ?
C5 H5 0.9500 . ?
C6 C20 1.504(3) . ?
C7 H7A 0.9900 . ?
C7 H7B 0.9900 . ?
C8 C9 1.388(2) . ?
C8 C13 1.390(3) . ?
C9 C10 1.371(3) . ?
C10 C11 1.378(3) . ?
C11 C12 1.378(3) . ?
C12 C13 1.381(3) . ?
C14 C19 1.389(3) . ?
C14 C15 1.391(3) . ?
C15 C16 1.382(3) . ?
C16 C17 1.368(4) . ?
C17 C18 1.377(4) . ?
C18 C19 1.380(3) . ?
C20 H20A 0.9900 . ?
C20 H20B 0.9900 . ?
C21 C22 1.387(3) . ?
C21 C26 1.391(3) . ?
C22 C23 1.380(3) . ?
C23 C24 1.372(4) . ?
C24 C25 1.369(3) . ?
C25 C26 1.381(3) . ?
C27 C28 1.382(2) . ?
C27 C32 1.393(2) . ?
C28 C29 1.378(3) . ?
C29 C30 1.376(3) . ?
C30 C31 1.378(3) . ?
C31 C32 1.376(3) . ?
C33 C38 1.394(3) . ?
C33 C34 1.400(3) . ?
C34 C35 1.389(3) . ?
C34 H34 0.9500 . ?
C35 C36 1.381(3) . ?
C35 H35 0.9500 . ?
C36 C37 1.379(3) . ?
C36 H36 0.9500 . ?
C37 C38 1.390(3) . ?
C37 H37 0.9500 . ?
C38 H38 0.9500 . ?
C39 C44 1.391(2) . ?
C39 C40 1.401(2) . ?
C40 C41 1.390(3) . ?
C40 H40 0.9500 . ?
C41 C42 1.383(3) . ?
C41 H41 0.9500 . ?
C42 C43 1.383(3) . ?
C42 H42 0.9500 . ?
C43 C44 1.393(3) . ?
C43 H43 0.9500 . ?
C44 H44 0.9500 . ?
C45 C46 1.383(3) . ?
C45 C50 1.403(3) . ?
C46 C47 1.396(3) . ?
C46 H46 0.9500 . ?
C47 C48 1.379(3) . ?
C47 H47 0.9500 . ?
C48 C49 1.381(3) . ?
C48 H48 0.9500 . ?
C49 C50 1.378(3) . ?
C49 H49 0.9500 . ?
C50 H50 0.9500 . ?
